data_4001650
loop_
_publ_author_name
'Chung, Duck Young'
'Uher, Ctirad'
'Kanatzidis, Mercouri G.'

_publ_section_title
;
 Sb and Se Substitution in CsBi4Te6: The Semiconductors CsM4Q6(M = Bi, Sb;
 Q = Te, Se), Cs2Bi10Q15, and CsBi5Q8
;
_journal_issue 10
_journal_name_full 'Chemistry of Materials'
_journal_page_first 1854
_journal_paper_doi 10.1021/cm300490v
_journal_volume 24
_journal_year 2012
_chemical_formula_sum 'Bi4 Cs0.8 Se0.72 Te5.28'
_chemical_formula_weight 1672.68
_chemical_name_systematic
; 
 ? 
;
_space_group_IT_number 12
_symmetry_cell_setting monoclinic
_symmetry_space_group_name_Hall '-C 2y'
_symmetry_space_group_name_H-M 'C 1 2/m 1'
_atom_sites_solution_hydrogens none
_atom_sites_solution_primary direct
_atom_sites_solution_secondary difmap
_audit_creation_method SHELXL-97
_cell_angle_alpha 90.00
_cell_angle_beta 101.483(2)
_cell_angle_gamma 90.00
_cell_formula_units_Z 10
_cell_length_a 63.677(11)
_cell_length_b 4.3157(8)
_cell_length_c 14.387(3)
_cell_measurement_temperature 293(2)
_cell_volume 3874.6(13)
_computing_structure_refinement 'SHELXL-97 (Sheldrick, 2008)'
_computing_structure_solution 'SHELXS-97 (Sheldrick, 2008)'
_diffrn_ambient_temperature 293(2)
_diffrn_measured_fraction_theta_full 0.954
_diffrn_measured_fraction_theta_max 0.954
_diffrn_radiation_monochromator graphite
_diffrn_radiation_source 'fine-focus sealed tube'
_diffrn_radiation_type MoK\a
_diffrn_radiation_wavelength 0.71073
_diffrn_reflns_av_R_equivalents 0.0562
_diffrn_reflns_av_sigmaI/netI 0.0545
_diffrn_reflns_limit_h_max 81
_diffrn_reflns_limit_h_min -82
_diffrn_reflns_limit_k_max 5
_diffrn_reflns_limit_k_min -5
_diffrn_reflns_limit_l_max 19
_diffrn_reflns_limit_l_min -18
_diffrn_reflns_number 16592
_diffrn_reflns_theta_full 28.00
_diffrn_reflns_theta_max 28.00
_diffrn_reflns_theta_min 6.69
_exptl_absorpt_coefficient_mu 58.525
_exptl_absorpt_correction_T_max 0.30
_exptl_absorpt_correction_T_min 0.07
_exptl_absorpt_correction_type empirical
_exptl_crystal_colour black
_exptl_crystal_density_diffrn 7.169
_exptl_crystal_density_method 'not measured'
_exptl_crystal_description rod
_exptl_crystal_F_000 6750
_exptl_crystal_size_max 0.050
_exptl_crystal_size_mid 0.049
_exptl_crystal_size_min 0.021
_refine_diff_density_max 5.991
_refine_diff_density_min -4.379
_refine_diff_density_rms 0.760
_refine_ls_extinction_coef 0.000019(6)
_refine_ls_extinction_expression Fc^*^=kFc[1+0.001xFc^2^\l^3^/sin(2\q)]^-1/4^
_refine_ls_extinction_method SHELXL
_refine_ls_goodness_of_fit_ref 1.013
_refine_ls_hydrogen_treatment none
_refine_ls_matrix_type full
_refine_ls_number_parameters 203
_refine_ls_number_reflns 5052
_refine_ls_number_restraints 1
_refine_ls_restrained_S_all 1.013
_refine_ls_R_factor_all 0.0990
_refine_ls_R_factor_gt 0.0659
_refine_ls_shift/su_max 0.001
_refine_ls_shift/su_mean 0.000
_refine_ls_structure_factor_coef Fsqd
_refine_ls_weighting_details 'calc w=1/[\s^2^(Fo^2^)+(0.1043P)^2^+0.0000P] where P=(Fo^2^+2Fc^2^)/3'
_refine_ls_weighting_scheme calc
_refine_ls_wR_factor_gt 0.1709
_refine_ls_wR_factor_ref 0.1851
_reflns_number_gt 3277
_reflns_number_total 5052
_reflns_threshold_expression >2sigma(I)
_cod_data_source_file cm300490v_si_001.cif
_cod_data_source_block CsBi5Te66Se09
_cod_depositor_comments
;
The following automatic conversions were performed:

'_symmetry_cell_setting' value 'Monoclinic' changed to 'monoclinic'
according to /home/saulius/struct/CIF-dictionaries/cif_core.dic
dictionary named 'cif_core.dic' version 2.4.1 from 2010-06-29.

Automatic conversion script
Id: cif_fix_values 1715 2011-07-08 13:25:40Z adriana 
;
_cod_original_cell_volume 3874.5(12)
_cod_original_sg_symbol_H-M C2/m
_cod_original_formula_sum 'Bi4 Cs0.80 Se0.72 Te5.28'
_cod_database_code 4001650

loop_
_symmetry_equiv_pos_as_xyz
'x, y, z'
'-x, y, -z'
'x+1/2, y+1/2, z'
'-x+1/2, y+1/2, -z'
'-x, -y, -z'
'x, -y, z'
'-x+1/2, -y+1/2, -z'
'x+1/2, -y+1/2, z'

loop_
_atom_site_label
_atom_site_type_symbol
_atom_site_fract_x
_atom_site_fract_y
_atom_site_fract_z
_atom_site_U_iso_or_equiv
_atom_site_adp_type
_atom_site_occupancy
_atom_site_symmetry_multiplicity
_atom_site_calc_flag
_atom_site_refinement_flags
Bi1 Bi -0.230064(16) 0.0000 0.41032(8) 0.0213(3) Uani 1 2 d S
Bi2 Bi -0.170773(17) 0.5000 -0.42090(8) 0.0223(3) Uani 1 2 d S
Bi3 Bi -0.288623(18) -0.5000 0.24566(8) 0.0208(3) Uani 1 2 d S
Bi4 Bi -0.38990(7) -0.5000 0.2538(13) 0.0174(11) Uani 0.83(8) 2 d SP
Bi14 Bi -0.3897(4) -0.5000 0.274(3) 0.0174(11) Uani 0.17(8) 2 d SP
Bi5 Bi -0.310948(17) 0.0000 0.76689(7) 0.0190(3) Uani 1 2 d S
Bi6 Bi -0.071521(17) 0.5000 -0.44173(8) 0.0227(3) Uani 1 2 d S
Bi7 Bi -0.031690(18) 0.0000 0.36443(9) 0.0252(3) Uani 1 2 d S
Bi8 Bi -0.36926(10) 0.5000 -0.4045(13) 0.0174(13) Uani 0.73(6) 2 d SP
Bi18 Bi -0.3688(3) 0.5000 -0.3833(15) 0.0174(13) Uani 0.27(6) 2 d SP
Bi9 Bi -0.487289(17) -0.5000 1.28859(8) 0.0242(3) Uani 1 2 d S
Bi10 Bi -0.408771(18) 0.0000 0.78313(8) 0.0236(3) Uani 1 2 d S
Cs1 Cs -0.04367(4) 0.0000 -0.01144(19) 0.0428(10) Uani 0.861(10) 2 d SP
Cs2 Cs -0.1483(2) 0.0000 -0.0132(7) 0.101(9) Uani 0.248(12) 2 d SP
Cs3 Cs -0.25053(10) 0.0000 0.0039(5) 0.089(4) Uani 0.379(10) 2 d SP
Cs4 Cs -0.15010(7) -0.5000 -0.0190(4) 0.079(3) Uani 0.522(11) 2 d SP
Te1 Te -0.22147(3) 0.5000 0.57430(12) 0.0161(7) Uani 0.90(3) 2 d SP
Se1 Se -0.22147(3) 0.5000 0.57430(12) 0.0161(7) Uani 0.10(3) 2 d SP
Te2 Te -0.31859(3) 0.5000 0.58487(13) 0.0152(7) Uani 0.89(3) 2 d SP
Se2 Se -0.31859(3) 0.5000 0.58487(13) 0.0152(7) Uani 0.11(3) 2 d SP
Te3 Te -0.26123(3) 0.0000 0.74228(14) 0.0205(7) Uani 0.93(3) 2 d SP
Se3 Se -0.26123(3) 0.0000 0.74228(14) 0.0205(7) Uani 0.07(3) 2 d SP
Te4 Te -0.16319(3) 0.0000 0.73274(15) 0.0248(5) Uani 1 2 d S
Te5 Te -0.35853(3) 0.0000 0.75343(14) 0.0231(4) Uani 1 2 d S
Te6 Te -0.37596(3) 0.0000 0.43682(13) 0.0171(7) Uani 0.87(3) 2 d SP
Se6 Se -0.37596(3) 0.0000 0.43682(13) 0.0171(7) Uani 0.13(3) 2 d SP
Te7 Te -0.06503(3) 0.0000 0.71137(16) 0.0195(6) Uani 0.934(7) 2 d SP
Se7 Se -0.0667(7) 0.0000 0.652(4) 0.0195(6) Uani 0.066(7) 2 d SP
Te8 Te -0.47378(3) 0.0000 0.46235(15) 0.0200(8) Uani 0.70(3) 2 d SP
Se8 Se -0.47378(3) 0.0000 0.46235(15) 0.0200(8) Uani 0.30(3) 2 d SP
Te9 Te -0.08414(3) 0.0000 -0.60399(13) 0.0157(5) Uani 0.916(5) 2 d SP
Se9 Se -0.0859(5) 0.0000 -0.706(2) 0.0157(5) Uani 0.084(5) 2 d SP
Te10 Te -0.20534(6) 0.5000 -0.10515(18) 0.0553(8) Uani 1 2 d S
Te11 Te -0.30504(4) -0.5000 -0.09168(16) 0.0341(9) Uani 0.90(3) 2 d SP
Se11 Se -0.30504(4) -0.5000 -0.09168(16) 0.0341(9) Uani 0.10(3) 2 d SP
Te12 Te -0.39933(4) 0.0000 0.11567(16) 0.0310(9) Uani 0.87(3) 2 d SP
Se12 Se -0.39933(4) 0.0000 0.11567(16) 0.0310(9) Uani 0.13(3) 2 d SP
Te13 Te -0.40210(4) -0.5000 -0.07538(16) 0.0301(9) Uani 0.74(3) 2 d SP
Se13 Se -0.40210(4) -0.5000 -0.07538(16) 0.0301(9) Uani 0.26(3) 2 d SP
Te14 Te -0.49361(3) 0.0000 -0.85698(16) 0.0266(8) Uani 0.74(3) 2 d SP
Se14 Se -0.49361(3) 0.0000 -0.85698(16) 0.0266(8) Uani 0.26(3) 2 d SP
Te15 Te -0.54537(3) 0.0000 -0.78072(15) 0.0221(7) Uani 0.81(3) 2 d SP
Se15 Se -0.54537(3) 0.0000 -0.78072(15) 0.0221(7) Uani 0.19(3) 2 d SP

loop_
_atom_site_aniso_label
_atom_site_aniso_U_11
_atom_site_aniso_U_22
_atom_site_aniso_U_33
_atom_site_aniso_U_23
_atom_site_aniso_U_13
_atom_site_aniso_U_12
Bi1 0.0185(6) 0.0201(6) 0.0267(6) 0.000 0.0083(5) 0.000
Bi2 0.0182(5) 0.0200(6) 0.0299(6) 0.000 0.0082(5) 0.000
Bi3 0.0248(6) 0.0185(6) 0.0192(5) 0.000 0.0043(4) 0.000
Bi4 0.0205(6) 0.0189(6) 0.014(3) 0.000 0.0064(12) 0.000
Bi14 0.0205(6) 0.0189(6) 0.014(3) 0.000 0.0064(12) 0.000
Bi5 0.0197(5) 0.0173(6) 0.0202(5) 0.000 0.0045(4) 0.000
Bi6 0.0182(5) 0.0212(6) 0.0295(6) 0.000 0.0065(5) 0.000
Bi7 0.0187(6) 0.0235(6) 0.0341(7) 0.000 0.0067(5) 0.000
Bi8 0.0154(6) 0.0193(6) 0.017(4) 0.000 0.0032(16) 0.000
Bi18 0.0154(6) 0.0193(6) 0.017(4) 0.000 0.0032(16) 0.000
Bi9 0.0152(5) 0.0246(6) 0.0328(6) 0.000 0.0048(4) 0.000
Bi10 0.0224(6) 0.0239(6) 0.0245(6) 0.000 0.0047(4) 0.000
Cs1 0.0417(17) 0.0466(18) 0.0424(16) 0.000 0.0141(12) 0.000
Cs2 0.057(8) 0.23(2) 0.021(6) 0.000 0.015(5) 0.000
Cs3 0.012(3) 0.219(10) 0.036(4) 0.000 0.006(2) 0.000
Cs4 0.021(3) 0.178(8) 0.039(3) 0.000 0.006(2) 0.000
Te1 0.0121(10) 0.0184(11) 0.0183(11) 0.000 0.0045(7) 0.000
Se1 0.0121(10) 0.0184(11) 0.0183(11) 0.000 0.0045(7) 0.000
Te2 0.0108(10) 0.0177(11) 0.0180(10) 0.000 0.0055(7) 0.000
Se2 0.0108(10) 0.0177(11) 0.0180(10) 0.000 0.0055(7) 0.000
Te3 0.0137(10) 0.0205(12) 0.0278(12) 0.000 0.0056(8) 0.000
Se3 0.0137(10) 0.0205(12) 0.0278(12) 0.000 0.0056(8) 0.000
Te4 0.0173(9) 0.0233(11) 0.0354(11) 0.000 0.0090(8) 0.000
Te5 0.0154(9) 0.0247(11) 0.0312(10) 0.000 0.0094(8) 0.000
Te6 0.0118(10) 0.0206(12) 0.0197(11) 0.000 0.0051(7) 0.000
Se6 0.0118(10) 0.0206(12) 0.0197(11) 0.000 0.0051(7) 0.000
Te7 0.0151(9) 0.0212(11) 0.0227(14) 0.000 0.0053(8) 0.000
Se7 0.0151(9) 0.0212(11) 0.0227(14) 0.000 0.0053(8) 0.000
Te8 0.0174(12) 0.0179(13) 0.0245(12) 0.000 0.0040(8) 0.000
Se8 0.0174(12) 0.0179(13) 0.0245(12) 0.000 0.0040(8) 0.000
Te9 0.0156(9) 0.0153(11) 0.0165(10) 0.000 0.0039(7) 0.000
Se9 0.0156(9) 0.0153(11) 0.0165(10) 0.000 0.0039(7) 0.000
Te10 0.111(2) 0.0224(13) 0.0284(12) 0.000 0.0031(14) 0.000
Te11 0.0622(18) 0.0177(13) 0.0213(12) 0.000 0.0055(10) 0.000
Se11 0.0622(18) 0.0177(13) 0.0213(12) 0.000 0.0055(10) 0.000
Te12 0.0458(16) 0.0190(13) 0.0293(13) 0.000 0.0105(10) 0.000
Se12 0.0458(16) 0.0190(13) 0.0293(13) 0.000 0.0105(10) 0.000
Te13 0.0476(16) 0.0194(13) 0.0236(13) 0.000 0.0079(10) 0.000
Se13 0.0476(16) 0.0194(13) 0.0236(13) 0.000 0.0079(10) 0.000
Te14 0.0241(13) 0.0286(14) 0.0278(13) 0.000 0.0068(9) 0.000
Se14 0.0241(13) 0.0286(14) 0.0278(13) 0.000 0.0068(9) 0.000
Te15 0.0177(11) 0.0223(12) 0.0274(12) 0.000 0.0072(8) 0.000
Se15 0.0177(11) 0.0223(12) 0.0274(12) 0.000 0.0072(8) 0.000

loop_
_atom_type_symbol
_atom_type_description
_atom_type_scat_dispersion_real
_atom_type_scat_dispersion_imag
_atom_type_scat_source
Se Se -0.0929 2.2259 'International Tables Vol C Tables 4.2.6.8 and 6.1.1.4'
Te Te -0.5308 1.6751 'International Tables Vol C Tables 4.2.6.8 and 6.1.1.4'
Cs Cs -0.3680 2.1192 'International Tables Vol C Tables 4.2.6.8 and 6.1.1.4'
Bi Bi -4.1077 10.2566 'International Tables Vol C Tables 4.2.6.8 and 6.1.1.4'

loop_
_geom_angle_atom_site_label_1
_geom_angle_atom_site_label_2
_geom_angle_atom_site_label_3
_geom_angle
_geom_angle_site_symmetry_1
_geom_angle_site_symmetry_3
Se3 Bi1 Te3 0.00(7) 7_446 7_446
Se3 Bi1 Se3 90.08(6) 7_446 7_456
Te3 Bi1 Se3 90.08(6) 7_446 7_456
Se3 Bi1 Te3 90.08(6) 7_446 7_456
Te3 Bi1 Te3 90.08(6) 7_446 7_456
Se3 Bi1 Te3 0.00(10) 7_456 7_456
Se3 Bi1 Se2 93.09(5) 7_446 7_456
Te3 Bi1 Se2 93.09(5) 7_446 7_456
Se3 Bi1 Se2 93.09(5) 7_456 7_456
Te3 Bi1 Se2 93.09(5) 7_456 7_456
Se3 Bi1 Te2 93.09(5) 7_446 7_456
Te3 Bi1 Te2 93.09(5) 7_446 7_456
Se3 Bi1 Te2 93.09(5) 7_456 7_456
Te3 Bi1 Te2 93.09(5) 7_456 7_456
Se2 Bi1 Te2 0.00(7) 7_456 7_456
Se3 Bi1 Te1 90.60(5) 7_446 7_456
Te3 Bi1 Te1 90.60(5) 7_446 7_456
Se3 Bi1 Te1 90.60(5) 7_456 7_456
Te3 Bi1 Te1 90.60(5) 7_456 7_456
Se2 Bi1 Te1 174.78(6) 7_456 7_456
Te2 Bi1 Te1 174.78(6) 7_456 7_456
Se3 Bi1 Se1 90.60(5) 7_446 7_456
Te3 Bi1 Se1 90.60(5) 7_446 7_456
Se3 Bi1 Se1 90.60(5) 7_456 7_456
Te3 Bi1 Se1 90.60(5) 7_456 7_456
Se2 Bi1 Se1 174.78(6) 7_456 7_456
Te2 Bi1 Se1 174.78(6) 7_456 7_456
Te1 Bi1 Se1 0.000(4) 7_456 7_456
Se3 Bi1 Te1 91.94(4) 7_446 1_545
Te3 Bi1 Te1 91.94(4) 7_446 1_545
Se3 Bi1 Te1 177.80(4) 7_456 1_545
Te3 Bi1 Te1 177.80(4) 7_456 1_545
Se2 Bi1 Te1 87.67(5) 7_456 1_545
Te2 Bi1 Te1 87.67(5) 7_456 1_545
Te1 Bi1 Te1 88.51(5) 7_456 1_545
Se1 Bi1 Te1 88.51(5) 7_456 1_545
Se3 Bi1 Se1 91.94(4) 7_446 1_545
Te3 Bi1 Se1 91.94(4) 7_446 1_545
Se3 Bi1 Se1 177.80(4) 7_456 1_545
Te3 Bi1 Se1 177.80(4) 7_456 1_545
Se2 Bi1 Se1 87.67(5) 7_456 1_545
Te2 Bi1 Se1 87.67(5) 7_456 1_545
Te1 Bi1 Se1 88.51(5) 7_456 1_545
Se1 Bi1 Se1 88.51(5) 7_456 1_545
Te1 Bi1 Se1 0.0 1_545 1_545
Se3 Bi1 Te1 177.79(4) 7_446 .
Te3 Bi1 Te1 177.79(4) 7_446 .
Se3 Bi1 Te1 91.94(4) 7_456 .
Te3 Bi1 Te1 91.94(4) 7_456 .
Se2 Bi1 Te1 87.67(5) 7_456 .
Te2 Bi1 Te1 87.67(5) 7_456 .
Te1 Bi1 Te1 88.51(5) 7_456 .
Se1 Bi1 Te1 88.51(5) 7_456 .
Te1 Bi1 Te1 86.02(5) 1_545 .
Se1 Bi1 Te1 86.02(5) 1_545 .
Se6 Bi2 Te6 0.000(5) 7_455 7_455
Se6 Bi2 Te4 92.20(5) 7_455 1_564
Te6 Bi2 Te4 92.20(5) 7_455 1_564
Se6 Bi2 Te4 92.20(5) 7_455 1_554
Te6 Bi2 Te4 92.20(5) 7_455 1_554
Te4 Bi2 Te4 89.77(6) 1_564 1_554
Se6 Bi2 Te2 90.65(4) 7_455 7_455
Te6 Bi2 Te2 90.65(4) 7_455 7_455
Te4 Bi2 Te2 176.51(6) 1_564 7_455
Te4 Bi2 Te2 92.13(4) 1_554 7_455
Se6 Bi2 Se2 90.65(4) 7_455 7_455
Te6 Bi2 Se2 90.65(4) 7_455 7_455
Te4 Bi2 Se2 176.51(6) 1_564 7_455
Te4 Bi2 Se2 92.13(4) 1_554 7_455
Te2 Bi2 Se2 0.00(5) 7_455 7_455
Se6 Bi2 Se2 90.65(4) 7_455 7_465
Te6 Bi2 Se2 90.65(4) 7_455 7_465
Te4 Bi2 Se2 92.13(4) 1_564 7_465
Te4 Bi2 Se2 176.51(6) 1_554 7_465
Te2 Bi2 Se2 85.83(5) 7_455 7_465
Se2 Bi2 Se2 85.83(5) 7_455 7_465
Se6 Bi2 Te2 90.65(4) 7_455 7_465
Te6 Bi2 Te2 90.65(4) 7_455 7_465
Te4 Bi2 Te2 92.13(4) 1_564 7_465
Te4 Bi2 Te2 176.51(6) 1_554 7_465
Te2 Bi2 Te2 85.83(5) 7_455 7_465
Se2 Bi2 Te2 85.83(5) 7_455 7_465
Se2 Bi2 Te2 0.00(6) 7_465 7_465
Se6 Bi2 Te1 174.54(6) 7_455 1_554
Te6 Bi2 Te1 174.54(6) 7_455 1_554
Te4 Bi2 Te1 91.66(5) 1_564 1_554
Te4 Bi2 Te1 91.66(5) 1_554 1_554
Te2 Bi2 Te1 85.36(4) 7_455 1_554
Se2 Bi2 Te1 85.36(4) 7_455 1_554
Se2 Bi2 Te1 85.36(4) 7_465 1_554
Te2 Bi2 Te1 85.36(4) 7_465 1_554
Se6 Bi2 Se1 174.54(6) 7_455 1_554
Te6 Bi2 Se1 174.54(6) 7_455 1_554
Te4 Bi2 Se1 91.66(5) 1_564 1_554
Te4 Bi2 Se1 91.66(5) 1_554 1_554
Te2 Bi2 Se1 85.36(4) 7_455 1_554
Se2 Bi2 Se1 85.36(4) 7_455 1_554
Se2 Bi2 Se1 85.36(4) 7_465 1_554
Te2 Bi2 Se1 85.36(4) 7_465 1_554
Te1 Bi2 Se1 0.00(6) 1_554 1_554
Te10 Bi3 Te10 94.89(8) 7_445 7_455
Te10 Bi3 Se3 91.75(8) 7_445 7_446
Te10 Bi3 Se3 91.75(8) 7_455 7_446
Te10 Bi3 Te3 91.75(8) 7_445 7_446
Te10 Bi3 Te3 91.75(8) 7_455 7_446
Se3 Bi3 Te3 0.00(7) 7_446 7_446
Te10 Bi3 Te4 94.10(8) 7_445 7_446
Te10 Bi3 Te4 94.10(8) 7_455 7_446
Se3 Bi3 Te4 171.35(7) 7_446 7_446
Te3 Bi3 Te4 171.35(7) 7_446 7_446
Te10 Bi3 Te1 172.49(6) 7_445 7_456
Te10 Bi3 Te1 92.17(4) 7_455 7_456
Se3 Bi3 Te1 85.46(5) 7_446 7_456
Te3 Bi3 Te1 85.46(5) 7_446 7_456
Te4 Bi3 Te1 87.95(4) 7_446 7_456
Te10 Bi3 Te1 92.17(4) 7_445 7_446
Te10 Bi3 Te1 172.49(6) 7_455 7_446
Se3 Bi3 Te1 85.46(5) 7_446 7_446
Te3 Bi3 Te1 85.46(5) 7_446 7_446
Te4 Bi3 Te1 87.95(4) 7_446 7_446
Te1 Bi3 Te1 80.67(5) 7_456 7_446
Te10 Bi3 Cs2 62.06(10) 7_445 7_445
Te10 Bi3 Cs2 62.06(10) 7_455 7_445
Se3 Bi3 Cs2 138.73(14) 7_446 7_445
Te3 Bi3 Cs2 138.73(14) 7_446 7_445
Te4 Bi3 Cs2 49.92(13) 7_446 7_445
Te1 Bi3 Cs2 124.02(9) 7_456 7_445
Te1 Bi3 Cs2 124.02(9) 7_446 7_445
Se12 Bi4 Te12 0.00(13) 1_545 1_545
Se12 Bi4 Te12 95.6(5) 1_545 .
Te12 Bi4 Te12 95.6(5) 1_545 .
Se12 Bi4 Te7 92.28(17) 1_545 7_446
Te12 Bi4 Te7 92.28(17) 1_545 7_446
Te12 Bi4 Te7 92.28(17) . 7_446
Se12 Bi4 Te4 96.2(3) 1_545 7_446
Te12 Bi4 Te4 96.2(3) 1_545 7_446
Te12 Bi4 Te4 96.2(3) . 7_446
Te7 Bi4 Te4 167.4(7) 7_446 7_446
Se12 Bi4 Te6 171.7(4) 1_545 .
Te12 Bi4 Te6 171.7(4) 1_545 .
Te12 Bi4 Te6 92.58(8) . .
Te7 Bi4 Te6 88.9(4) 7_446 .
Te4 Bi4 Te6 81.3(2) 7_446 .
Se12 Bi4 Te6 92.58(8) 1_545 1_545
Te12 Bi4 Te6 92.58(8) 1_545 1_545
Te12 Bi4 Te6 171.7(4) . 1_545
Te7 Bi4 Te6 88.9(4) 7_446 1_545
Te4 Bi4 Te6 81.3(2) 7_446 1_545
Te6 Bi4 Te6 79.2(4) . 1_545
Se12 Bi4 Cs2 63.6(3) 1_545 7_445
Te12 Bi4 Cs2 63.6(3) 1_545 7_445
Te12 Bi4 Cs2 63.6(3) . 7_445
Te7 Bi4 Cs2 142.0(5) 7_446 7_445
Te4 Bi4 Cs2 50.6(3) 7_446 7_445
Te6 Bi4 Cs2 119.24(16) . 7_445
Te6 Bi4 Cs2 119.25(16) 1_545 7_445
Te7 Bi14 Se12 89.9(7) 7_446 1_545
Te7 Bi14 Te12 89.9(7) 7_446 1_545
Se12 Bi14 Te12 0.00(12) 1_545 1_545
Te7 Bi14 Te12 90.0(7) 7_446 .
Se12 Bi14 Te12 88.0(11) 1_545 .
Te12 Bi14 Te12 88.0(11) 1_545 .
Te7 Bi14 Se7 15.1(10) 7_446 7_446
Se12 Bi14 Se7 100.8(10) 1_545 7_446
Te12 Bi14 Se7 100.8(10) 1_545 7_446
Te12 Bi14 Se7 100.8(10) . 7_446
Te7 Bi14 Te6 94.4(9) 7_446 .
Se12 Bi14 Te6 175.5(9) 1_545 .
Te12 Bi14 Te6 175.5(9) 1_545 .
Te12 Bi14 Te6 93.10(6) . .
Se7 Bi14 Te6 83.3(11) 7_446 .
Te7 Bi14 Se6 94.4(9) 7_446 1_545
Se12 Bi14 Se6 93.10(6) 1_545 1_545
Te12 Bi14 Se6 93.10(6) 1_545 1_545
Te12 Bi14 Se6 175.5(9) . 1_545
Se7 Bi14 Se6 83.3(11) 7_446 1_545
Te6 Bi14 Se6 85.5(11) . 1_545
Te7 Bi14 Te6 94.4(9) 7_446 1_545
Se12 Bi14 Te6 93.10(6) 1_545 1_545
Te12 Bi14 Te6 93.10(6) 1_545 1_545
Te12 Bi14 Te6 175.5(9) . 1_545
Se7 Bi14 Te6 83.3(11) 7_446 1_545
Te6 Bi14 Te6 85.5(11) . 1_545
Se6 Bi14 Te6 0.00(7) 1_545 1_545
Te7 Bi14 Te4 177.5(16) 7_446 7_446
Se12 Bi14 Te4 91.8(8) 1_545 7_446
Te12 Bi14 Te4 91.8(8) 1_545 7_446
Te12 Bi14 Te4 91.8(8) . 7_446
Se7 Bi14 Te4 162.4(18) 7_446 7_446
Te6 Bi14 Te4 83.8(6) . 7_446
Se6 Bi14 Te4 83.8(6) 1_545 7_446
Te6 Bi14 Te4 83.8(6) 1_545 7_446
Se11 Bi5 Te11 0.00(7) 1_566 1_566
Se11 Bi5 Se11 94.51(7) 1_566 1_556
Te11 Bi5 Se11 94.51(7) 1_566 1_556
Se11 Bi5 Te11 94.51(7) 1_566 1_556
Te11 Bi5 Te11 94.51(7) 1_566 1_556
Se11 Bi5 Te11 0.00(11) 1_556 1_556
Se11 Bi5 Te5 91.90(6) 1_566 .
Te11 Bi5 Te5 91.90(6) 1_566 .
Se11 Bi5 Te5 91.90(6) 1_556 .
Te11 Bi5 Te5 91.90(6) 1_556 .
Se11 Bi5 Te3 94.71(6) 1_566 .
Te11 Bi5 Te3 94.71(6) 1_566 .
Se11 Bi5 Te3 94.71(6) 1_556 .
Te11 Bi5 Te3 94.71(6) 1_556 .
Te5 Bi5 Te3 170.25(7) . .
Se11 Bi5 Te2 92.69(4) 1_566 .
Te11 Bi5 Te2 92.69(4) 1_566 .
Se11 Bi5 Te2 172.80(5) 1_556 .
Te11 Bi5 Te2 172.80(5) 1_556 .
Te5 Bi5 Te2 87.82(5) . .
Te3 Bi5 Te2 84.72(4) . .
Se11 Bi5 Te2 172.80(5) 1_566 1_545
Te11 Bi5 Te2 172.80(5) 1_566 1_545
Se11 Bi5 Te2 92.69(4) 1_556 1_545
Te11 Bi5 Te2 92.69(4) 1_556 1_545
Te5 Bi5 Te2 87.82(5) . 1_545
Te3 Bi5 Te2 84.73(4) . 1_545
Te2 Bi5 Te2 80.11(5) . 1_545
Se11 Bi5 Cs3 60.94(7) 1_566 1_556
Te11 Bi5 Cs3 60.94(7) 1_566 1_556
Se11 Bi5 Cs3 60.94(7) 1_556 1_556
Te11 Bi5 Cs3 60.94(7) 1_556 1_556
Te5 Bi5 Cs3 137.10(9) . 1_556
Te3 Bi5 Cs3 52.65(9) . 1_556
Te2 Bi5 Cs3 123.25(6) . 1_556
Te2 Bi5 Cs3 123.25(6) 1_545 1_556
Se7 Bi6 Se7 117(2) 1_564 1_554
Se7 Bi6 Se8 92.2(9) 1_564 7_455
Se7 Bi6 Se8 92.2(9) 1_554 7_455
Se7 Bi6 Te8 92.2(9) 1_564 7_455
Se7 Bi6 Te8 92.2(9) 1_554 7_455
Se8 Bi6 Te8 0.000(8) 7_455 7_455
Se7 Bi6 Te7 13.5(11) 1_564 1_564
Se7 Bi6 Te7 103.4(11) 1_554 1_564
Se8 Bi6 Te7 94.45(5) 7_455 1_564
Te8 Bi6 Te7 94.45(5) 7_455 1_564
Se7 Bi6 Te7 103.4(11) 1_564 1_554
Se7 Bi6 Te7 13.5(11) 1_554 1_554
Se8 Bi6 Te7 94.45(5) 7_455 1_554
Te8 Bi6 Te7 94.45(5) 7_455 1_554
Te7 Bi6 Te7 89.98(7) 1_564 1_554
Se7 Bi6 Te9 78.4(11) 1_564 1_565
Se7 Bi6 Te9 164.0(11) 1_554 1_565
Se8 Bi6 Te9 92.03(5) 7_455 1_565
Te8 Bi6 Te9 92.03(5) 7_455 1_565
Te7 Bi6 Te9 91.62(4) 1_564 1_565
Te7 Bi6 Te9 173.18(6) 1_554 1_565
Se7 Bi6 Te9 164.0(11) 1_564 .
Se7 Bi6 Te9 78.4(11) 1_554 .
Se8 Bi6 Te9 92.04(5) 7_455 .
Te8 Bi6 Te9 92.04(5) 7_455 .
Te7 Bi6 Te9 173.18(6) 1_564 .
Te7 Bi6 Te9 91.62(4) 1_554 .
Te9 Bi6 Te9 86.04(5) 1_565 .
Se7 Bi6 Te6 90.2(9) 1_564 7_455
Se7 Bi6 Te6 90.2(9) 1_554 7_455
Se8 Bi6 Te6 175.54(6) 7_455 7_455
Te8 Bi6 Te6 175.54(6) 7_455 7_455
Te7 Bi6 Te6 88.70(5) 1_564 7_455
Te7 Bi6 Te6 88.70(5) 1_554 7_455
Te9 Bi6 Te6 84.71(5) 1_565 7_455
Te9 Bi6 Te6 84.71(5) . 7_455
Se15 Bi7 Te15 0.00(11) 3_546 3_546
Se15 Bi7 Se15 91.65(7) 3_546 3_556
Te15 Bi7 Se15 91.65(7) 3_546 3_556
Se15 Bi7 Te15 91.65(7) 3_546 3_556
Te15 Bi7 Te15 91.65(7) 3_546 3_556
Se15 Bi7 Te15 0.00(11) 3_556 3_556
Se15 Bi7 Bi9 85.26(5) 3_546 3_554
Te15 Bi7 Bi9 85.26(5) 3_546 3_554
Se15 Bi7 Bi9 85.26(5) 3_556 3_554
Te15 Bi7 Bi9 85.26(5) 3_556 3_554
Se15 Bi7 Te8 167.62(6) 3_546 7_456
Te15 Bi7 Te8 167.62(6) 3_546 7_456
Se15 Bi7 Te8 91.60(4) 3_556 7_456
Te15 Bi7 Te8 91.60(4) 3_556 7_456
Bi9 Bi7 Te8 106.91(5) 3_554 7_456
Se15 Bi7 Se8 167.62(6) 3_546 7_456
Te15 Bi7 Se8 167.62(6) 3_546 7_456
Se15 Bi7 Se8 91.60(4) 3_556 7_456
Te15 Bi7 Se8 91.60(4) 3_556 7_456
Bi9 Bi7 Se8 106.91(5) 3_554 7_456
Te8 Bi7 Se8 0.00(7) 7_456 7_456
Se15 Bi7 Te8 91.60(4) 3_546 7_446
Te15 Bi7 Te8 91.60(4) 3_546 7_446
Se15 Bi7 Te8 167.62(6) 3_556 7_446
Te15 Bi7 Te8 167.62(6) 3_556 7_446
Bi9 Bi7 Te8 106.91(5) 3_554 7_446
Te8 Bi7 Te8 82.82(6) 7_456 7_446
Se8 Bi7 Te8 82.82(6) 7_456 7_446
Se15 Bi7 Se8 91.60(4) 3_546 7_446
Te15 Bi7 Se8 91.60(4) 3_546 7_446
Se15 Bi7 Se8 167.62(6) 3_556 7_446
Te15 Bi7 Se8 167.62(6) 3_556 7_446
Bi9 Bi7 Se8 106.91(5) 3_554 7_446
Te8 Bi7 Se8 82.82(6) 7_456 7_446
Se8 Bi7 Se8 82.82(6) 7_456 7_446
Te8 Bi7 Se8 0.00(7) 7_446 7_446
Se15 Bi7 Te9 86.41(5) 3_546 1_556
Te15 Bi7 Te9 86.41(5) 3_546 1_556
Se15 Bi7 Te9 86.41(5) 3_556 1_556
Te15 Bi7 Te9 86.41(5) 3_556 1_556
Bi9 Bi7 Te9 168.04(6) 3_554 1_556
Te8 Bi7 Te9 81.88(5) 7_456 1_556
Se8 Bi7 Te9 81.88(5) 7_456 1_556
Te8 Bi7 Te9 81.88(5) 7_446 1_556
Se8 Bi7 Te9 81.88(5) 7_446 1_556
Te9 Bi8 Se6 92.2(3) 7_454 1_554
Te9 Bi8 Te6 92.2(3) 7_454 1_554
Se6 Bi8 Te6 0.00(7) 1_554 1_554
Te9 Bi8 Se6 92.2(3) 7_454 1_564
Se6 Bi8 Se6 87.9(5) 1_554 1_564
Te6 Bi8 Se6 87.9(5) 1_554 1_564
Te9 Bi8 Te6 92.2(3) 7_454 1_564
Se6 Bi8 Te6 87.9(5) 1_554 1_564
Te6 Bi8 Te6 87.9(5) 1_554 1_564
Se6 Bi8 Te6 0.00(7) 1_564 1_564
Te9 Bi8 Te5 92.6(3) 7_454 1_564
Se6 Bi8 Te5 175.2(2) 1_554 1_564
Te6 Bi8 Te5 175.2(2) 1_554 1_564
Se6 Bi8 Te5 91.89(4) 1_564 1_564
Te6 Bi8 Te5 91.89(4) 1_564 1_564
Te9 Bi8 Te5 92.6(3) 7_454 1_554
Se6 Bi8 Te5 91.89(4) 1_554 1_554
Te6 Bi8 Te5 91.89(4) 1_554 1_554
Se6 Bi8 Te5 175.2(2) 1_564 1_554
Te6 Bi8 Te5 175.2(2) 1_564 1_554
Te5 Bi8 Te5 87.9(5) 1_564 1_554
Te9 Bi8 Te2 179.6(7) 7_454 1_554
Se6 Bi8 Te2 87.6(3) 1_554 1_554
Te6 Bi8 Te2 87.6(3) 1_554 1_554
Se6 Bi8 Te2 87.6(3) 1_564 1_554
Te6 Bi8 Te2 87.6(3) 1_564 1_554
Te5 Bi8 Te2 87.6(2) 1_564 1_554
Te5 Bi8 Te2 87.6(2) 1_554 1_554
Te9 Bi8 Se2 179.6(7) 7_454 1_554
Se6 Bi8 Se2 87.6(3) 1_554 1_554
Te6 Bi8 Se2 87.6(3) 1_554 1_554
Se6 Bi8 Se2 87.6(3) 1_564 1_554
Te6 Bi8 Se2 87.6(3) 1_564 1_554
Te5 Bi8 Se2 87.6(2) 1_564 1_554
Te5 Bi8 Se2 87.6(2) 1_554 1_554
Te2 Bi8 Se2 0.000(3) 1_554 1_554
Te5 Bi18 Te5 96.0(6) 1_564 1_554
Te5 Bi18 Te9 97.5(5) 1_564 7_454
Te5 Bi18 Te9 97.5(5) 1_554 7_454
Te5 Bi18 Te2 90.1(4) 1_564 1_554
Te5 Bi18 Te2 90.1(4) 1_554 1_554
Te9 Bi18 Te2 168.7(8) 7_454 1_554
Te5 Bi18 Te6 170.1(6) 1_564 1_554
Te5 Bi18 Te6 91.29(10) 1_554 1_554
Te9 Bi18 Te6 88.3(5) 7_454 1_554
Te2 Bi18 Te6 83.1(4) 1_554 1_554
Te5 Bi18 Te6 91.29(10) 1_564 1_564
Te5 Bi18 Te6 170.1(6) 1_554 1_564
Te9 Bi18 Te6 88.3(5) 7_454 1_564
Te2 Bi18 Te6 83.1(4) 1_554 1_564
Te6 Bi18 Te6 80.8(5) 1_554 1_564
Se14 Bi9 Te14 0.0 1_547 1_547
Se14 Bi9 Se14 92.87(7) 1_547 1_557
Te14 Bi9 Se14 92.87(7) 1_547 1_557
Se14 Bi9 Te14 92.87(7) 1_547 1_557
Te14 Bi9 Te14 92.87(7) 1_547 1_557
Se14 Bi9 Te14 0.00(7) 1_557 1_557
Se14 Bi9 Bi7 103.46(5) 1_547 3_446
Te14 Bi9 Bi7 103.46(5) 1_547 3_446
Se14 Bi9 Bi7 103.46(5) 1_557 3_446
Te14 Bi9 Bi7 103.46(5) 1_557 3_446
Se14 Bi9 Te8 171.68(6) 1_547 1_556
Te14 Bi9 Te8 171.68(6) 1_547 1_556
Se14 Bi9 Te8 92.15(4) 1_557 1_556
Te14 Bi9 Te8 92.15(4) 1_557 1_556
Bi7 Bi9 Te8 81.78(4) 3_446 1_556
Se14 Bi9 Te8 92.15(4) 1_547 1_546
Te14 Bi9 Te8 92.15(4) 1_547 1_546
Se14 Bi9 Te8 171.68(6) 1_557 1_546
Te14 Bi9 Te8 171.68(6) 1_557 1_546
Bi7 Bi9 Te8 81.78(4) 3_446 1_546
Te8 Bi9 Te8 82.13(6) 1_556 1_546
Se14 Bi9 Te7 89.74(5) 1_547 7_447
Te14 Bi9 Te7 89.74(5) 1_547 7_447
Se14 Bi9 Te7 89.74(5) 1_557 7_447
Te14 Bi9 Te7 89.74(5) 1_557 7_447
Bi7 Bi9 Te7 160.64(6) 3_446 7_447
Te8 Bi9 Te7 83.65(5) 1_556 7_447
Te8 Bi9 Te7 83.65(5) 1_546 7_447
Se9 Bi10 Se9 126.5(13) 7_445 7_455
Se9 Bi10 Se15 86.9(7) 7_445 5_455
Se9 Bi10 Se15 86.9(7) 7_455 5_455
Se9 Bi10 Te15 86.9(7) 7_445 5_455
Se9 Bi10 Te15 86.9(7) 7_455 5_455
Se15 Bi10 Te15 0.00(8) 5_455 5_455
Se9 Bi10 Se13 163.7(6) 7_445 1_566
Se9 Bi10 Se13 69.4(6) 7_455 1_566
Se15 Bi10 Se13 90.83(6) 5_455 1_566
Te15 Bi10 Se13 90.83(6) 5_455 1_566
Se9 Bi10 Te13 163.7(6) 7_445 1_566
Se9 Bi10 Te13 69.4(6) 7_455 1_566
Se15 Bi10 Te13 90.83(6) 5_455 1_566
Te15 Bi10 Te13 90.83(6) 5_455 1_566
Se13 Bi10 Te13 0.00(7) 1_566 1_566
Se9 Bi10 Se13 69.4(6) 7_445 1_556
Se9 Bi10 Se13 163.7(6) 7_455 1_556
Se15 Bi10 Se13 90.83(6) 5_455 1_556
Te15 Bi10 Se13 90.83(6) 5_455 1_556
Se13 Bi10 Se13 94.49(7) 1_566 1_556
Te13 Bi10 Se13 94.49(7) 1_566 1_556
Se9 Bi10 Te13 69.4(6) 7_445 1_556
Se9 Bi10 Te13 163.7(6) 7_455 1_556
Se15 Bi10 Te13 90.83(6) 5_455 1_556
Te15 Bi10 Te13 90.83(6) 5_455 1_556
Se13 Bi10 Te13 94.49(7) 1_566 1_556
Te13 Bi10 Te13 94.49(7) 1_566 1_556
Se13 Bi10 Te13 0.0 1_556 1_556
Se9 Bi10 Te5 89.6(7) 7_445 .
Se9 Bi10 Te5 89.6(7) 7_455 .
Se15 Bi10 Te5 172.07(7) 5_455 .
Te15 Bi10 Te5 172.07(7) 5_455 .
Se13 Bi10 Te5 94.54(6) 1_566 .
Te13 Bi10 Te5 94.54(6) 1_566 .
Se13 Bi10 Te5 94.54(6) 1_556 .
Te13 Bi10 Te5 94.54(6) 1_556 .
Se9 Bi10 Te9 23.2(6) 7_445 7_445
Se9 Bi10 Te9 103.9(6) 7_455 7_445
Se15 Bi10 Te9 90.55(5) 5_455 7_445
Te15 Bi10 Te9 90.55(5) 5_455 7_445
Se13 Bi10 Te9 173.11(5) 1_566 7_445
Te13 Bi10 Te9 173.11(5) 1_566 7_445
Se13 Bi10 Te9 92.24(4) 1_556 7_445
Te13 Bi10 Te9 92.24(4) 1_556 7_445
Te5 Bi10 Te9 83.43(5) . 7_445
Se9 Bi10 Te9 103.9(6) 7_445 7_455
Se9 Bi10 Te9 23.2(6) 7_455 7_455
Se15 Bi10 Te9 90.55(5) 5_455 7_455
Te15 Bi10 Te9 90.55(5) 5_455 7_455
Se13 Bi10 Te9 92.24(4) 1_566 7_455
Te13 Bi10 Te9 92.24(4) 1_566 7_455
Se13 Bi10 Te9 173.11(5) 1_556 7_455
Te13 Bi10 Te9 173.11(5) 1_556 7_455
Te5 Bi10 Te9 83.43(5) . 7_455
Te9 Bi10 Te9 81.00(5) 7_445 7_455
Se9 Bi10 Cs4 111.2(7) 7_445 7_446
Se9 Bi10 Cs4 111.2(7) 7_455 7_446
Se15 Bi10 Cs4 133.41(8) 5_455 7_446
Te15 Bi10 Cs4 133.41(8) 5_455 7_446
Se13 Bi10 Cs4 59.80(6) 1_566 7_446
Te13 Bi10 Cs4 59.80(6) 1_566 7_446
Se13 Bi10 Cs4 59.80(6) 1_556 7_446
Te13 Bi10 Cs4 59.80(6) 1_556 7_446
Te5 Bi10 Cs4 54.52(7) . 7_446
Te9 Bi10 Cs4 123.07(5) 7_445 7_446
Te9 Bi10 Cs4 123.07(5) 7_455 7_446
Se13 Cs1 Te13 0.00(5) 7_445 7_445
Se13 Cs1 Te7 100.06(8) 7_445 1_554
Te13 Cs1 Te7 100.06(8) 7_445 1_554
Se13 Cs1 Se14 143.81(4) 7_445 7_454
Te13 Cs1 Se14 143.81(4) 7_445 7_454
Te7 Cs1 Se14 68.64(6) 1_554 7_454
Se13 Cs1 Te14 143.81(4) 7_445 7_454
Te13 Cs1 Te14 143.81(4) 7_445 7_454
Te7 Cs1 Te14 68.64(6) 1_554 7_454
Se14 Cs1 Te14 0.00(6) 7_454 7_454
Se13 Cs1 Se14 143.81(4) 7_445 7_444
Te13 Cs1 Se14 143.81(4) 7_445 7_444
Te7 Cs1 Se14 68.64(6) 1_554 7_444
Se14 Cs1 Se14 66.07(5) 7_454 7_444
Te14 Cs1 Se14 66.07(5) 7_454 7_444
Se13 Cs1 Te14 143.81(4) 7_445 7_444
Te13 Cs1 Te14 143.81(4) 7_445 7_444
Te7 Cs1 Te14 68.64(6) 1_554 7_444
Se14 Cs1 Te14 66.07(5) 7_454 7_444
Te14 Cs1 Te14 66.07(5) 7_454 7_444
Se14 Cs1 Te14 0.00(6) 7_444 7_444
Se13 Cs1 Se15 63.88(5) 7_445 3_556
Te13 Cs1 Se15 63.88(5) 7_445 3_556
Te7 Cs1 Se15 141.40(5) 1_554 3_556
Se14 Cs1 Se15 102.82(5) 7_454 3_556
Te14 Cs1 Se15 102.82(5) 7_454 3_556
Se14 Cs1 Se15 144.41(9) 7_444 3_556
Te14 Cs1 Se15 144.41(9) 7_444 3_556
Se13 Cs1 Te15 63.88(5) 7_445 3_556
Te13 Cs1 Te15 63.88(5) 7_445 3_556
Te7 Cs1 Te15 141.40(5) 1_554 3_556
Se14 Cs1 Te15 102.82(5) 7_454 3_556
Te14 Cs1 Te15 102.82(5) 7_454 3_556
Se14 Cs1 Te15 144.41(9) 7_444 3_556
Te14 Cs1 Te15 144.41(9) 7_444 3_556
Se15 Cs1 Te15 0.00(6) 3_556 3_556
Se13 Cs1 Se15 63.88(5) 7_445 3_546
Te13 Cs1 Se15 63.88(5) 7_445 3_546
Te7 Cs1 Se15 141.40(5) 1_554 3_546
Se14 Cs1 Se15 144.41(9) 7_454 3_546
Te14 Cs1 Se15 144.41(9) 7_454 3_546
Se14 Cs1 Se15 102.82(5) 7_444 3_546
Te14 Cs1 Se15 102.82(5) 7_444 3_546
Se15 Cs1 Se15 65.69(5) 3_556 3_546
Te15 Cs1 Se15 65.69(5) 3_556 3_546
Se13 Cs1 Te15 63.88(5) 7_445 3_546
Te13 Cs1 Te15 63.88(5) 7_445 3_546
Te7 Cs1 Te15 141.40(5) 1_554 3_546
Se14 Cs1 Te15 144.41(9) 7_454 3_546
Te14 Cs1 Te15 144.41(9) 7_454 3_546
Se14 Cs1 Te15 102.82(5) 7_444 3_546
Te14 Cs1 Te15 102.82(5) 7_444 3_546
Se15 Cs1 Te15 65.69(5) 3_556 3_546
Te15 Cs1 Te15 65.69(5) 3_556 3_546
Se15 Cs1 Te15 0.00(6) 3_546 3_546
Se13 Cs1 Se14 117.85(6) 7_445 3_556
Te13 Cs1 Se14 117.85(6) 7_445 3_556
Te7 Cs1 Se14 128.27(6) 1_554 3_556
Se14 Cs1 Se14 59.90(6) 7_454 3_556
Te14 Cs1 Se14 59.90(6) 7_454 3_556
Se14 Cs1 Se14 94.03(6) 7_444 3_556
Te14 Cs1 Se14 94.03(6) 7_444 3_556
Se15 Cs1 Se14 53.98(5) 3_556 3_556
Te15 Cs1 Se14 53.98(5) 3_556 3_556
Se15 Cs1 Se14 88.89(6) 3_546 3_556
Te15 Cs1 Se14 88.89(6) 3_546 3_556
Cs4 Cs2 Cs4 173.2(8) 1_565 .
Cs4 Cs2 Se13 93.3(4) 1_565 7_445
Cs4 Cs2 Se13 93.3(4) . 7_445
Cs4 Cs2 Te13 93.3(4) 1_565 7_445
Cs4 Cs2 Te13 93.3(4) . 7_445
Se13 Cs2 Te13 0.00(10) 7_445 7_445
Cs4 Cs2 Te4 87.7(3) 1_565 1_554
Cs4 Cs2 Te4 87.7(3) . 1_554
Se13 Cs2 Te4 116.4(3) 7_445 1_554
Te13 Cs2 Te4 116.4(3) 7_445 1_554
Cs4 Cs2 Se11 88.5(3) 1_565 7_445
Cs4 Cs2 Se11 88.5(3) . 7_445
Se13 Cs2 Se11 132.8(3) 7_445 7_445
Te13 Cs2 Se11 132.8(3) 7_445 7_445
Te4 Cs2 Se11 110.8(3) 1_554 7_445
Cs4 Cs2 Te11 88.5(3) 1_565 7_445
Cs4 Cs2 Te11 88.5(3) . 7_445
Se13 Cs2 Te11 132.8(3) 7_445 7_445
Te13 Cs2 Te11 132.8(3) 7_445 7_445
Te4 Cs2 Te11 110.8(3) 1_554 7_445
Se11 Cs2 Te11 0.00(6) 7_445 7_445
Cs4 Cs2 Te10 55.9(3) 1_565 .
Cs4 Cs2 Te10 117.6(5) . .
Se13 Cs2 Te10 149.08(9) 7_445 .
Te13 Cs2 Te10 149.08(9) 7_445 .
Te4 Cs2 Te10 69.1(2) 1_554 .
Se11 Cs2 Te10 52.90(16) 7_445 .
Te11 Cs2 Te10 52.90(16) 7_445 .
Cs4 Cs2 Te10 117.6(5) 1_565 1_545
Cs4 Cs2 Te10 55.9(3) . 1_545
Se13 Cs2 Te10 149.08(9) 7_445 1_545
Te13 Cs2 Te10 149.08(9) 7_445 1_545
Te4 Cs2 Te10 69.1(2) 1_554 1_545
Se11 Cs2 Te10 52.90(16) 7_445 1_545
Te11 Cs2 Te10 52.90(16) 7_445 1_545
Te10 Cs2 Te10 61.73(18) . 1_545
Cs4 Cs2 Se12 60.8(3) 1_565 7_455
Cs4 Cs2 Se12 122.2(4) . 7_455
Se13 Cs2 Se12 53.65(16) 7_445 7_455
Te13 Cs2 Se12 53.65(16) 7_445 7_455
Te4 Cs2 Se12 72.94(17) 1_554 7_455
Se11 Cs2 Se12 149.23(8) 7_445 7_455
Te11 Cs2 Se12 149.23(8) 7_445 7_455
Te10 Cs2 Se12 105.27(13) . 7_455
Te10 Cs2 Se12 142.0(3) 1_545 7_455
Cs4 Cs2 Te12 60.8(3) 1_565 7_455
Cs4 Cs2 Te12 122.2(4) . 7_455
Se13 Cs2 Te12 53.65(16) 7_445 7_455
Te13 Cs2 Te12 53.65(16) 7_445 7_455
Te4 Cs2 Te12 72.94(17) 1_554 7_455
Se11 Cs2 Te12 149.23(8) 7_445 7_455
Te11 Cs2 Te12 149.23(8) 7_445 7_455
Te10 Cs2 Te12 105.27(13) . 7_455
Te10 Cs2 Te12 142.0(3) 1_545 7_455
Se12 Cs2 Te12 0.00(6) 7_455 7_455
Cs4 Cs2 Se12 122.2(4) 1_565 7_445
Cs4 Cs2 Se12 60.8(3) . 7_445
Se13 Cs2 Se12 53.65(16) 7_445 7_445
Te13 Cs2 Se12 53.65(16) 7_445 7_445
Te4 Cs2 Se12 72.94(17) 1_554 7_445
Se11 Cs2 Se12 149.23(8) 7_445 7_445
Te11 Cs2 Se12 149.23(8) 7_445 7_445
Te10 Cs2 Se12 142.0(3) . 7_445
Te10 Cs2 Se12 105.27(13) 1_545 7_445
Se12 Cs2 Se12 61.51(16) 7_455 7_445
Te12 Cs2 Se12 61.51(16) 7_455 7_445
Cs3 Cs3 Cs3 172.4(7) 7_445 7_455
Cs3 Cs3 Te10 93.4(3) 7_445 7_455
Cs3 Cs3 Te10 93.4(3) 7_455 7_455
Cs3 Cs3 Se11 88.8(3) 7_445 7_445
Cs3 Cs3 Se11 88.8(3) 7_455 7_445
Te10 Cs3 Se11 134.7(2) 7_455 7_445
Cs3 Cs3 Te11 88.8(3) 7_445 7_445
Cs3 Cs3 Te11 88.8(3) 7_455 7_445
Te10 Cs3 Te11 134.7(2) 7_455 7_445
Se11 Cs3 Te11 0.00(9) 7_445 7_445
Cs3 Cs3 Se3 87.0(4) 7_445 1_554
Cs3 Cs3 Se3 87.0(4) 7_455 1_554
Te10 Cs3 Se3 115.78(19) 7_455 1_554
Se11 Cs3 Se3 109.56(16) 7_445 1_554
Te11 Cs3 Se3 109.56(16) 7_445 1_554
Cs3 Cs3 Te3 87.0(4) 7_445 1_554
Cs3 Cs3 Te3 87.0(4) 7_455 1_554
Te10 Cs3 Te3 115.78(19) 7_455 1_554
Se11 Cs3 Te3 109.56(16) 7_445 1_554
Te11 Cs3 Te3 109.56(16) 7_445 1_554
Se3 Cs3 Te3 0.00(5) 1_554 1_554
Cs3 Cs3 Se11 122.9(4) 7_445 1_565
Cs3 Cs3 Se11 59.3(3) 7_455 1_565
Te10 Cs3 Se11 55.06(9) 7_455 1_565
Se11 Cs3 Se11 148.05(5) 7_445 1_565
Te11 Cs3 Se11 148.05(5) 7_445 1_565
Se3 Cs3 Se11 71.61(12) 1_554 1_565
Te3 Cs3 Se11 71.61(12) 1_554 1_565
Cs3 Cs3 Te11 122.9(4) 7_445 1_565
Cs3 Cs3 Te11 59.3(3) 7_455 1_565
Te10 Cs3 Te11 55.06(9) 7_455 1_565
Se11 Cs3 Te11 148.05(5) 7_445 1_565
Te11 Cs3 Te11 148.05(5) 7_445 1_565
Se3 Cs3 Te11 71.61(12) 1_554 1_565
Te3 Cs3 Te11 71.61(12) 1_554 1_565
Se11 Cs3 Te11 0.00(5) 1_565 1_565
Cs3 Cs3 Te11 59.3(3) 7_445 .
Cs3 Cs3 Te11 122.9(4) 7_455 .
Te10 Cs3 Te11 55.06(9) 7_455 .
Se11 Cs3 Te11 148.05(5) 7_445 .
Te11 Cs3 Te11 148.05(5) 7_445 .
Se3 Cs3 Te11 71.61(12) 1_554 .
Te3 Cs3 Te11 71.61(12) 1_554 .
Se11 Cs3 Te11 63.76(10) 1_565 .
Te11 Cs3 Te11 63.76(10) 1_565 .
Cs3 Cs3 Te10 55.2(3) 7_445 1_545
Cs3 Cs3 Te10 117.9(4) 7_455 1_545
Te10 Cs3 Te10 148.63(5) 7_455 1_545
Se11 Cs3 Te10 53.89(9) 7_445 1_545
Te11 Cs3 Te10 53.89(9) 7_445 1_545
Se3 Cs3 Te10 67.35(11) 1_554 1_545
Te3 Cs3 Te10 67.35(11) 1_554 1_545
Se11 Cs3 Te10 138.96(19) 1_565 1_545
Te11 Cs3 Te10 138.96(19) 1_565 1_545
Te11 Cs3 Te10 101.81(10) . 1_545
Cs2 Cs4 Cs2 173.2(8) 1_545 .
Cs2 Cs4 Te10 93.2(4) 1_545 1_545
Cs2 Cs4 Te10 93.2(4) . 1_545
Cs2 Cs4 Se12 88.4(3) 1_545 7_445
Cs2 Cs4 Se12 88.4(3) . 7_445
Te10 Cs4 Se12 137.93(16) 1_545 7_445
Cs2 Cs4 Te12 88.4(3) 1_545 7_445
Cs2 Cs4 Te12 88.4(3) . 7_445
Te10 Cs4 Te12 137.93(16) 1_545 7_445
Se12 Cs4 Te12 0.00(6) 7_445 7_445
Cs2 Cs4 Te5 88.0(3) 1_545 7_446
Cs2 Cs4 Te5 88.0(3) . 7_446
Te10 Cs4 Te5 107.14(13) 1_545 7_446
Se12 Cs4 Te5 114.93(13) 7_445 7_446
Te12 Cs4 Te5 114.93(13) 7_445 7_446
Cs2 Cs4 Se13 119.7(4) 1_545 7_445
Cs2 Cs4 Se13 53.8(4) . 7_445
Te10 Cs4 Se13 146.93(4) 1_545 7_445
Se12 Cs4 Se13 53.78(7) 7_445 7_445
Te12 Cs4 Se13 53.78(7) 7_445 7_445
Te5 Cs4 Se13 73.06(9) 7_446 7_445
Cs2 Cs4 Te13 119.7(4) 1_545 7_445
Cs2 Cs4 Te13 53.8(4) . 7_445
Te10 Cs4 Te13 146.93(4) 1_545 7_445
Se12 Cs4 Te13 53.78(7) 7_445 7_445
Te12 Cs4 Te13 53.78(7) 7_445 7_445
Te5 Cs4 Te13 73.06(9) 7_446 7_445
Se13 Cs4 Te13 0.00(9) 7_445 7_445
Cs2 Cs4 Se13 53.8(4) 1_545 7_435
Cs2 Cs4 Se13 119.7(4) . 7_435
Te10 Cs4 Se13 146.93(4) 1_545 7_435
Se12 Cs4 Se13 53.78(7) 7_445 7_435
Te12 Cs4 Se13 53.78(7) 7_445 7_435
Te5 Cs4 Se13 73.06(9) 7_446 7_435
Se13 Cs4 Se13 65.87(8) 7_445 7_435
Te13 Cs4 Se13 65.87(8) 7_445 7_435
Cs2 Cs4 Te13 53.8(4) 1_545 7_435
Cs2 Cs4 Te13 119.7(4) . 7_435
Te10 Cs4 Te13 146.93(4) 1_545 7_435
Se12 Cs4 Te13 53.78(7) 7_445 7_435
Te12 Cs4 Te13 53.78(7) 7_445 7_435
Te5 Cs4 Te13 73.06(9) 7_446 7_435
Se13 Cs4 Te13 65.87(8) 7_445 7_435
Te13 Cs4 Te13 65.87(8) 7_445 7_435
Se13 Cs4 Te13 0.00(5) 7_435 7_435
Cs2 Cs4 Te4 60.7(3) 1_545 1_544
Cs2 Cs4 Te4 123.9(3) . 1_544
Te10 Cs4 Te4 71.09(9) 1_545 1_544
Se12 Cs4 Te4 73.32(9) 7_445 1_544
Te12 Cs4 Te4 73.32(9) 7_445 1_544
Te5 Cs4 Te4 147.98(4) 7_446 1_544
Se13 Cs4 Te4 126.39(12) 7_445 1_544
Te13 Cs4 Te4 126.39(12) 7_445 1_544
Se13 Cs4 Te4 91.31(7) 7_435 1_544
Te13 Cs4 Te4 91.31(7) 7_435 1_544
Cs2 Cs4 Te4 123.9(3) 1_545 1_554
Cs2 Cs4 Te4 60.7(3) . 1_554
Te10 Cs4 Te4 71.09(9) 1_545 1_554
Se12 Cs4 Te4 73.32(9) 7_445 1_554
Te12 Cs4 Te4 73.32(9) 7_445 1_554
Te5 Cs4 Te4 147.98(4) 7_446 1_554
Se13 Cs4 Te4 91.31(7) 7_445 1_554
Te13 Cs4 Te4 91.31(7) 7_445 1_554
Se13 Cs4 Te4 126.39(12) 7_435 1_554
Te13 Cs4 Te4 126.39(12) 7_435 1_554
Te4 Cs4 Te4 63.28(8) 1_544 1_554
Bi1 Te1 Bi1 91.49(5) 7_456 1_565
Bi1 Te1 Bi1 91.49(5) 7_456 .
Bi1 Te1 Bi1 86.02(5) 1_565 .
Bi1 Te1 Bi2 174.83(7) 7_456 1_556
Bi1 Te1 Bi2 92.29(4) 1_565 1_556
Bi1 Te1 Bi2 92.29(4) . 1_556
Bi1 Te1 Bi3 89.16(4) 7_456 7_456
Bi1 Te1 Bi3 96.65(2) 1_565 7_456
Bi1 Te1 Bi3 177.23(5) . 7_456
Bi2 Te1 Bi3 86.90(4) 1_556 7_456
Bi1 Te1 Bi3 89.16(4) 7_456 7_446
Bi1 Te1 Bi3 177.23(5) 1_565 7_446
Bi1 Te1 Bi3 96.65(2) . 7_446
Bi2 Te1 Bi3 86.90(4) 1_556 7_446
Bi3 Te1 Bi3 80.67(5) 7_456 7_446
Bi1 Te2 Bi2 94.68(4) 7_456 7_455
Bi1 Te2 Bi2 94.68(4) 7_456 7_465
Bi2 Te2 Bi2 85.82(5) 7_455 7_465
Bi1 Te2 Bi8 176.1(3) 7_456 1_556
Bi2 Te2 Bi8 88.2(2) 7_455 1_556
Bi2 Te2 Bi8 88.2(2) 7_465 1_556
Bi1 Te2 Bi18 171.0(4) 7_456 1_556
Bi2 Te2 Bi18 91.9(3) 7_455 1_556
Bi2 Te2 Bi18 91.9(3) 7_465 1_556
Bi8 Te2 Bi18 5.1(3) 1_556 1_556
Bi1 Te2 Bi5 89.64(5) 7_456 1_565
Bi2 Te2 Bi5 174.73(6) 7_455 1_565
Bi2 Te2 Bi5 96.86(2) 7_465 1_565
Bi8 Te2 Bi5 87.4(3) 1_556 1_565
Bi18 Te2 Bi5 83.4(3) 1_556 1_565
Bi1 Te2 Bi5 89.64(5) 7_456 .
Bi2 Te2 Bi5 96.86(2) 7_455 .
Bi2 Te2 Bi5 174.73(6) 7_465 .
Bi8 Te2 Bi5 87.4(3) 1_556 .
Bi18 Te2 Bi5 83.5(3) 1_556 .
Bi5 Te2 Bi5 80.11(5) 1_565 .
Bi1 Te3 Bi1 90.08(6) 7_446 7_456
Bi1 Te3 Bi3 94.39(5) 7_446 7_446
Bi1 Te3 Bi3 94.39(5) 7_456 7_446
Bi1 Te3 Bi5 92.12(5) 7_446 .
Bi1 Te3 Bi5 92.12(5) 7_456 .
Bi3 Te3 Bi5 170.78(8) 7_446 .
Bi1 Te3 Cs3 134.81(3) 7_446 1_556
Bi1 Te3 Cs3 134.81(3) 7_456 1_556
Bi3 Te3 Cs3 87.97(11) 7_446 1_556
Bi5 Te3 Cs3 82.82(10) . 1_556
Bi1 Te3 Cs3 165.89(6) 7_446 7_456
Bi1 Te3 Cs3 103.82(6) 7_456 7_456
Bi3 Te3 Cs3 87.04(9) 7_446 7_456
Bi5 Te3 Cs3 85.07(9) . 7_456
Cs3 Te3 Cs3 31.12(5) 1_556 7_456
Bi1 Te3 Cs3 103.82(6) 7_446 7_446
Bi1 Te3 Cs3 165.89(6) 7_456 7_446
Bi3 Te3 Cs3 87.04(9) 7_446 7_446
Bi5 Te3 Cs3 85.07(9) . 7_446
Cs3 Te3 Cs3 31.12(5) 1_556 7_446
Cs3 Te3 Cs3 62.19(10) 7_456 7_446
Bi2 Te4 Bi2 89.77(6) 1_546 1_556
Bi2 Te4 Bi3 93.12(5) 1_546 7_446
Bi2 Te4 Bi3 93.12(5) 1_556 7_446
Bi2 Te4 Bi4 93.1(2) 1_546 7_446
Bi2 Te4 Bi4 93.1(2) 1_556 7_446
Bi3 Te4 Bi4 171.2(3) 7_446 7_446
Bi2 Te4 Bi14 89.7(5) 1_546 7_446
Bi2 Te4 Bi14 89.7(5) 1_556 7_446
Bi3 Te4 Bi14 176.0(7) 7_446 7_446
Bi4 Te4 Bi14 4.8(5) 7_446 7_446
Bi2 Te4 Cs2 135.06(3) 1_546 1_556
Bi2 Te4 Cs2 135.06(3) 1_556 1_556
Bi3 Te4 Cs2 88.0(2) 7_446 1_556
Bi4 Te4 Cs2 83.2(4) 7_446 1_556
Bi14 Te4 Cs2 88.0(8) 7_446 1_556
Bi2 Te4 Cs4 166.74(6) 1_546 1_566
Bi2 Te4 Cs4 103.47(4) 1_556 1_566
Bi3 Te4 Cs4 86.97(7) 7_446 1_566
Bi4 Te4 Cs4 85.5(3) 7_446 1_566
Bi14 Te4 Cs4 89.6(6) 7_446 1_566
Cs2 Te4 Cs4 31.67(4) 1_556 1_566
Bi2 Te4 Cs4 103.47(4) 1_546 1_556
Bi2 Te4 Cs4 166.74(6) 1_556 1_556
Bi3 Te4 Cs4 86.97(7) 7_446 1_556
Bi4 Te4 Cs4 85.5(3) 7_446 1_556
Bi14 Te4 Cs4 89.6(6) 7_446 1_556
Cs2 Te4 Cs4 31.67(4) 1_556 1_556
Cs4 Te4 Cs4 63.28(8) 1_566 1_556
Bi18 Te5 Bi18 95.9(6) 1_546 1_556
Bi18 Te5 Bi5 97.6(4) 1_546 .
Bi18 Te5 Bi5 97.6(4) 1_556 .
Bi18 Te5 Bi8 4.2(2) 1_546 1_546
Bi18 Te5 Bi8 91.9(5) 1_556 1_546
Bi5 Te5 Bi8 96.87(13) . 1_546
Bi18 Te5 Bi8 91.9(5) 1_546 1_556
Bi18 Te5 Bi8 4.2(2) 1_556 1_556
Bi5 Te5 Bi8 96.87(13) . 1_556
Bi8 Te5 Bi8 87.9(5) 1_546 1_556
Bi18 Te5 Bi10 89.7(4) 1_546 .
Bi18 Te5 Bi10 89.7(4) 1_556 .
Bi5 Te5 Bi10 169.11(8) . .
Bi8 Te5 Bi10 90.96(14) 1_546 .
Bi8 Te5 Bi10 90.96(14) 1_556 .
Bi18 Te5 Cs4 131.1(3) 1_546 7_446
Bi18 Te5 Cs4 131.1(3) 1_556 7_446
Bi5 Te5 Cs4 89.60(9) . 7_446
Bi8 Te5 Cs4 135.3(2) 1_546 7_446
Bi8 Te5 Cs4 135.3(2) 1_556 7_446
Bi10 Te5 Cs4 79.51(8) . 7_446
Bi18 Te5 Cs2 160.0(4) 1_546 7_456
Bi18 Te5 Cs2 100.8(3) 1_556 7_456
Bi5 Te5 Cs2 91.04(17) . 7_456
Bi8 Te5 Cs2 164.0(3) 1_546 7_456
Bi8 Te5 Cs2 105.0(3) 1_556 7_456
Bi10 Te5 Cs2 79.58(17) . 7_456
Cs4 Te5 Cs2 30.46(7) 7_446 7_456
Bi18 Te5 Cs2 100.8(3) 1_546 7_446
Bi18 Te5 Cs2 160.0(4) 1_556 7_446
Bi5 Te5 Cs2 91.04(17) . 7_446
Bi8 Te5 Cs2 105.0(3) 1_546 7_446
Bi8 Te5 Cs2 164.0(3) 1_556 7_446
Bi10 Te5 Cs2 79.58(17) . 7_446
Cs4 Te5 Cs2 30.46(7) 7_446 7_446
Cs2 Te5 Cs2 60.84(14) 7_456 7_446
Bi2 Te6 Bi8 93.58(13) 7_455 1_556
Bi2 Te6 Bi8 93.58(13) 7_455 1_546
Bi8 Te6 Bi8 87.9(5) 1_556 1_546
Bi2 Te6 Bi14 94.3(5) 7_455 .
Bi8 Te6 Bi14 172.1(5) 1_556 .
Bi8 Te6 Bi14 92.7(6) 1_546 .
Bi2 Te6 Bi14 94.3(5) 7_455 1_565
Bi8 Te6 Bi14 92.7(6) 1_556 1_565
Bi8 Te6 Bi14 172.1(5) 1_546 1_565
Bi14 Te6 Bi14 85.5(11) . 1_565
Bi2 Te6 Bi18 94.2(3) 7_455 1_556
Bi8 Te6 Bi18 3.60(17) 1_556 1_556
Bi8 Te6 Bi18 84.3(5) 1_546 1_556
Bi14 Te6 Bi18 171.2(6) . 1_556
Bi14 Te6 Bi18 96.2(6) 1_565 1_556
Bi2 Te6 Bi18 94.2(3) 7_455 1_546
Bi8 Te6 Bi18 84.3(5) 1_556 1_546
Bi8 Te6 Bi18 3.60(17) 1_546 1_546
Bi14 Te6 Bi18 96.2(6) . 1_546
Bi14 Te6 Bi18 171.2(6) 1_565 1_546
Bi18 Te6 Bi18 80.8(5) 1_556 1_546
Bi2 Te6 Bi6 176.93(7) 7_455 7_455
Bi8 Te6 Bi6 88.63(12) 1_556 7_455
Bi8 Te6 Bi6 88.63(12) 1_546 7_455
Bi14 Te6 Bi6 83.5(5) . 7_455
Bi14 Te6 Bi6 83.5(5) 1_565 7_455
Bi18 Te6 Bi6 88.1(3) 1_556 7_455
Bi18 Te6 Bi6 88.1(3) 1_546 7_455
Bi2 Te6 Bi4 92.91(12) 7_455 .
Bi8 Te6 Bi4 172.18(17) 1_556 .
Bi8 Te6 Bi4 96.0(3) 1_546 .
Bi14 Te6 Bi4 3.5(4) . .
Bi14 Te6 Bi4 82.4(7) 1_565 .
Bi18 Te6 Bi4 172.8(3) 1_556 .
Bi18 Te6 Bi4 99.5(3) 1_546 .
Bi6 Te6 Bi4 84.73(11) 7_455 .
Bi2 Te6 Bi4 92.91(12) 7_455 1_565
Bi8 Te6 Bi4 96.0(3) 1_556 1_565
Bi8 Te6 Bi4 172.17(17) 1_546 1_565
Bi14 Te6 Bi4 82.4(7) . 1_565
Bi14 Te6 Bi4 3.5(4) 1_565 1_565
Bi18 Te6 Bi4 99.5(3) 1_556 1_565
Bi18 Te6 Bi4 172.8(3) 1_546 1_565
Bi6 Te6 Bi4 84.73(11) 7_455 1_565
Bi4 Te6 Bi4 79.2(4) . 1_565
Se7 Te7 Bi14 98(3) . 7_446
Se7 Te7 Bi4 104(3) . 7_446
Bi14 Te7 Bi4 5.3(6) 7_446 7_446
Se7 Te7 Bi6 45.1(2) . 1_546
Bi14 Te7 Bi6 93.3(6) 7_446 1_546
Bi4 Te7 Bi6 97.1(3) 7_446 1_546
Se7 Te7 Bi6 45.1(2) . 1_556
Bi14 Te7 Bi6 93.3(6) 7_446 1_556
Bi4 Te7 Bi6 97.1(2) 7_446 1_556
Bi6 Te7 Bi6 89.98(7) 1_546 1_556
Se7 Te7 Bi9 86(3) . 7_447
Bi14 Te7 Bi9 175.9(9) 7_446 7_447
Bi4 Te7 Bi9 170.6(4) 7_446 7_447
Bi6 Te7 Bi9 89.54(5) 1_546 7_447
Bi6 Te7 Bi9 89.54(5) 1_556 7_447
Se7 Te7 Cs1 168(3) . 1_556
Bi14 Te7 Cs1 94.2(9) 7_446 1_556
Bi4 Te7 Cs1 88.8(4) 7_446 1_556
Bi6 Te7 Cs1 134.32(4) 1_546 1_556
Bi6 Te7 Cs1 134.32(4) 1_556 1_556
Bi9 Te7 Cs1 81.75(6) 7_447 1_556
Te7 Se7 Bi6 121.4(11) . 1_546
Te7 Se7 Bi6 121.4(11) . 1_556
Bi6 Se7 Bi6 117(2) 1_546 1_556
Te7 Se7 Bi14 67(3) . 7_446
Bi6 Se7 Bi14 99.2(11) 1_546 7_446
Bi6 Se7 Bi14 99.2(11) 1_556 7_446
Bi6 Te8 Bi7 96.82(6) 7_455 7_456
Bi6 Te8 Bi7 96.82(6) 7_455 7_446
Bi7 Te8 Bi7 82.82(6) 7_456 7_446
Bi6 Te8 Bi9 92.10(5) 7_455 1_554
Bi7 Te8 Bi9 171.06(7) 7_456 1_554
Bi7 Te8 Bi9 96.82(2) 7_446 1_554
Bi6 Te8 Bi9 92.10(5) 7_455 1_564
Bi7 Te8 Bi9 96.82(2) 7_456 1_564
Bi7 Te8 Bi9 171.06(7) 7_446 1_564
Bi9 Te8 Bi9 82.13(6) 1_554 1_564
Se9 Te9 Bi18 93.7(13) . 7_454
Se9 Te9 Bi8 99.5(12) . 7_454
Bi18 Te9 Bi8 5.8(3) 7_454 7_454
Se9 Te9 Bi6 134.8(3) . .
Bi18 Te9 Bi6 98.7(3) 7_454 .
Bi8 Te9 Bi6 94.5(3) 7_454 .
Se9 Te9 Bi6 134.8(3) . 1_545
Bi18 Te9 Bi6 98.7(3) 7_454 1_545
Bi8 Te9 Bi6 94.5(3) 7_454 1_545
Bi6 Te9 Bi6 86.04(5) . 1_545
Se9 Te9 Bi10 40.84(15) . 7_445
Bi18 Te9 Bi10 88.4(3) 7_454 7_445
Bi8 Te9 Bi10 92.8(3) 7_454 7_445
Bi6 Te9 Bi10 172.26(7) . 7_445
Bi6 Te9 Bi10 96.01(2) 1_545 7_445
Se9 Te9 Bi10 40.84(15) . 7_455
Bi18 Te9 Bi10 88.4(3) 7_454 7_455
Bi8 Te9 Bi10 92.8(3) 7_454 7_455
Bi6 Te9 Bi10 96.01(2) . 7_455
Bi6 Te9 Bi10 172.26(7) 1_545 7_455
Bi10 Te9 Bi10 81.00(5) 7_445 7_455
Se9 Te9 Bi7 75.4(12) . 1_554
Bi18 Te9 Bi7 169.1(4) 7_454 1_554
Bi8 Te9 Bi7 174.9(4) 7_454 1_554
Bi6 Te9 Bi7 89.25(5) . 1_554
Bi6 Te9 Bi7 89.24(5) 1_545 1_554
Bi10 Te9 Bi7 83.33(4) 7_445 1_554
Bi10 Te9 Bi7 83.33(4) 7_455 1_554
Te9 Se9 Bi10 116.0(6) . 7_445
Te9 Se9 Bi10 116.0(6) . 7_455
Bi10 Se9 Bi10 126.5(13) 7_445 7_455
Bi3 Te10 Bi3 94.89(8) 7_445 7_455
Bi3 Te10 Cs3 106.75(11) 7_445 7_455
Bi3 Te10 Cs3 106.75(11) 7_455 7_455
Bi3 Te10 Cs4 103.29(10) 7_445 1_565
Bi3 Te10 Cs4 103.29(10) 7_455 1_565
Cs3 Te10 Cs4 134.91(16) 7_455 1_565
Bi3 Te10 Cs3 129.69(13) 7_445 1_565
Bi3 Te10 Cs3 82.66(9) 7_455 1_565
Cs3 Te10 Cs3 31.37(5) 7_455 1_565
Cs4 Te10 Cs3 126.30(12) 1_565 1_565
Bi3 Te10 Cs3 82.66(9) 7_445 .
Bi3 Te10 Cs3 129.69(13) 7_455 .
Cs3 Te10 Cs3 31.37(5) 7_455 .
Cs4 Te10 Cs3 126.30(12) 1_565 .
Cs3 Te10 Cs3 62.70(10) 1_565 .
Bi3 Te10 Cs2 125.56(16) 7_445 1_565
Bi3 Te10 Cs2 79.97(13) 7_455 1_565
Cs3 Te10 Cs2 126.78(16) 7_455 1_565
Cs4 Te10 Cs2 30.87(9) 1_565 1_565
Cs3 Te10 Cs2 103.59(13) 1_565 1_565
Cs3 Te10 Cs2 140.25(19) . 1_565
Bi3 Te10 Cs2 79.97(13) 7_445 .
Bi3 Te10 Cs2 125.56(16) 7_455 .
Cs3 Te10 Cs2 126.78(16) 7_455 .
Cs4 Te10 Cs2 30.87(9) 1_565 .
Cs3 Te10 Cs2 140.25(19) 1_565 .
Cs3 Te10 Cs2 103.59(13) . .
Cs2 Te10 Cs2 61.73(18) 1_565 .
Bi5 Te11 Bi5 94.51(7) 1_544 1_554
Bi5 Te11 Cs3 103.29(10) 1_544 7_445
Bi5 Te11 Cs3 103.29(10) 1_554 7_445
Bi5 Te11 Cs2 106.75(14) 1_544 7_445
Bi5 Te11 Cs2 106.75(14) 1_554 7_445
Cs3 Te11 Cs2 135.1(2) 7_445 7_445
Bi5 Te11 Cs3 80.12(9) 1_544 1_545
Bi5 Te11 Cs3 127.17(11) 1_554 1_545
Cs3 Te11 Cs3 31.95(5) 7_445 1_545
Cs2 Te11 Cs3 125.26(17) 7_445 1_545
Bi5 Te11 Cs3 127.17(11) 1_544 .
Bi5 Te11 Cs3 80.12(9) 1_554 .
Cs3 Te11 Cs3 31.95(5) 7_445 .
Cs2 Te11 Cs3 125.26(17) 7_445 .
Cs3 Te11 Cs3 63.76(10) 1_545 .
Bi5 Te11 Cs4 83.14(7) 1_544 7_435
Bi5 Te11 Cs4 130.21(10) 1_554 7_435
Cs3 Te11 Cs4 125.76(11) 7_445 7_435
Cs2 Te11 Cs4 31.44(4) 7_445 7_435
Cs3 Te11 Cs4 101.54(9) 1_545 7_435
Cs3 Te11 Cs4 138.61(14) . 7_435
Bi5 Te11 Cs4 130.21(10) 1_544 7_445
Bi5 Te11 Cs4 83.14(7) 1_554 7_445
Cs3 Te11 Cs4 125.76(11) 7_445 7_445
Cs2 Te11 Cs4 31.44(4) 7_445 7_445
Cs3 Te11 Cs4 138.61(14) 1_545 7_445
Cs3 Te11 Cs4 101.54(9) . 7_445
Cs4 Te11 Cs4 62.78(7) 7_435 7_445
Bi4 Te12 Bi4 95.6(5) 1_565 .
Bi4 Te12 Bi14 4.0(4) 1_565 1_565
Bi4 Te12 Bi14 91.8(8) . 1_565
Bi4 Te12 Bi14 91.8(8) 1_565 .
Bi4 Te12 Bi14 4.0(4) . .
Bi14 Te12 Bi14 88.0(11) 1_565 .
Bi4 Te12 Cs4 100.49(18) 1_565 7_445
Bi4 Te12 Cs4 100.48(18) . 7_445
Bi14 Te12 Cs4 102.5(5) 1_565 7_445
Bi14 Te12 Cs4 102.5(5) . 7_445
Bi4 Te12 Cs2 78.2(3) 1_565 7_455
Bi4 Te12 Cs2 123.53(18) . 7_455
Bi14 Te12 Cs2 81.4(6) 1_565 7_455
Bi14 Te12 Cs2 124.1(5) . 7_455
Cs4 Te12 Cs2 30.80(8) 7_445 7_455
Bi4 Te12 Cs2 123.53(18) 1_565 7_445
Bi4 Te12 Cs2 78.2(3) . 7_445
Bi14 Te12 Cs2 124.1(5) 1_565 7_445
Bi14 Te12 Cs2 81.4(6) . 7_445
Cs4 Te12 Cs2 30.80(8) 7_445 7_445
Cs2 Te12 Cs2 61.51(16) 7_455 7_445
Bi4 Te12 Cs1 131.67(15) 1_565 7_445
Bi4 Te12 Cs1 84.82(14) . 7_445
Bi14 Te12 Cs1 130.1(5) 1_565 7_445
Bi14 Te12 Cs1 86.3(4) . 7_445
Cs4 Te12 Cs1 127.08(8) 7_445 7_445
Cs2 Te12 Cs1 139.65(17) 7_455 7_445
Cs2 Te12 Cs1 103.92(14) 7_445 7_445
Bi4 Te12 Cs1 84.82(14) 1_565 7_455
Bi4 Te12 Cs1 131.67(15) . 7_455
Bi14 Te12 Cs1 86.3(4) 1_565 7_455
Bi14 Te12 Cs1 130.1(5) . 7_455
Cs4 Te12 Cs1 127.08(8) 7_445 7_455
Cs2 Te12 Cs1 103.92(14) 7_455 7_455
Cs2 Te12 Cs1 139.65(17) 7_445 7_455
Cs1 Te12 Cs1 61.31(5) 7_445 7_455
Bi10 Te13 Bi10 94.49(7) 1_544 1_554
Bi10 Te13 Cs2 105.68(13) 1_544 7_445
Bi10 Te13 Cs2 105.68(13) 1_554 7_445
Bi10 Te13 Cs1 101.94(7) 1_544 7_445
Bi10 Te13 Cs1 101.94(7) 1_554 7_445
Cs2 Te13 Cs1 138.80(19) 7_445 7_445
Bi10 Te13 Cs4 129.19(9) 1_544 7_445
Bi10 Te13 Cs4 80.41(7) 1_554 7_445
Cs2 Te13 Cs4 32.94(4) 7_445 7_445
Cs1 Te13 Cs4 128.70(8) 7_445 7_445
Bi10 Te13 Cs4 80.41(7) 1_544 7_435
Bi10 Te13 Cs4 129.19(9) 1_554 7_435
Cs2 Te13 Cs4 32.94(4) 7_445 7_435
Cs1 Te13 Cs4 128.70(8) 7_445 7_435
Cs4 Te13 Cs4 65.87(8) 7_445 7_435
Bi9 Te14 Bi9 92.87(7) 1_563 1_553
Bi9 Te14 Cs1 86.06(4) 1_563 7_454
Bi9 Te14 Cs1 136.17(8) 1_553 7_454
Bi9 Te14 Cs1 136.17(8) 1_563 7_444
Bi9 Te14 Cs1 86.06(4) 1_553 7_444
Cs1 Te14 Cs1 66.08(5) 7_454 7_444
Bi9 Te14 Cs1 137.85(7) 1_563 3_444
Bi9 Te14 Cs1 88.94(4) 1_553 3_444
Cs1 Te14 Cs1 120.10(6) 7_454 3_444
Cs1 Te14 Cs1 85.97(6) 7_444 3_444
Bi9 Te14 Cs1 88.94(4) 1_563 3_454
Bi9 Te14 Cs1 137.85(7) 1_553 3_454
Cs1 Te14 Cs1 85.97(6) 7_454 3_454
Cs1 Te14 Cs1 120.10(6) 7_444 3_454
Cs1 Te14 Cs1 63.25(6) 3_444 3_454
Bi10 Te15 Bi7 99.16(5) 5_455 3_454
Bi10 Te15 Bi7 99.16(5) 5_455 3_444
Bi7 Te15 Bi7 91.65(7) 3_454 3_444
Bi10 Te15 Cs1 100.59(6) 5_455 3_444
Bi7 Te15 Cs1 156.34(6) 3_454 3_444
Bi7 Te15 Cs1 97.93(4) 3_444 3_444
Bi10 Te15 Cs1 100.59(6) 5_455 3_454
Bi7 Te15 Cs1 97.93(4) 3_454 3_454
Bi7 Te15 Cs1 156.34(6) 3_444 3_454
Cs1 Te15 Cs1 65.69(5) 3_444 3_454

loop_
_geom_bond_atom_site_label_1
_geom_bond_atom_site_label_2
_geom_bond_distance
_geom_bond_site_symmetry_2
Bi1 Se3 3.0494(17) 7_446
Bi1 Te3 3.0494(17) 7_446
Bi1 Se3 3.0494(17) 7_456
Bi1 Te3 3.0494(17) 7_456
Bi1 Se2 3.085(2) 7_456
Bi1 Te2 3.085(2) 7_456
Bi1 Te1 3.138(2) 7_456
Bi1 Se1 3.138(2) 7_456
Bi1 Te1 3.1634(16) 1_545
Bi1 Se1 3.1634(16) 1_545
Bi1 Te1 3.1634(16) .
Bi2 Se6 3.030(2) 7_455
Bi2 Te6 3.030(2) 7_455
Bi2 Te4 3.0578(17) 1_564
Bi2 Te4 3.0578(17) 1_554
Bi2 Te2 3.1692(16) 7_455
Bi2 Se2 3.1692(16) 7_455
Bi2 Se2 3.1692(16) 7_465
Bi2 Te2 3.1692(16) 7_465
Bi2 Te1 3.215(2) 1_554
Bi2 Se1 3.215(2) 1_554
Bi3 Te10 2.9294(19) 7_445
Bi3 Te10 2.9294(19) 7_455
Bi3 Se3 3.145(2) 7_446
Bi3 Te3 3.145(2) 7_446
Bi3 Te4 3.145(2) 7_446
Bi3 Te1 3.3340(16) 7_456
Bi3 Te1 3.3340(16) 7_446
Bi3 Cs2 4.688(13) 7_445
Bi4 Se12 2.914(13) 1_545
Bi4 Te12 2.914(13) 1_545
Bi4 Te12 2.914(13) .
Bi4 Te7 3.010(7) 7_446
Bi4 Te4 3.347(5) 7_446
Bi4 Te6 3.384(14) .
Bi4 Te6 3.384(14) 1_545
Bi4 Cs2 4.610(19) 7_445
Bi14 Te7 2.93(3) 7_446
Bi14 Se12 3.11(3) 1_545
Bi14 Te12 3.11(3) 1_545
Bi14 Te12 3.11(3) .
Bi14 Se7 3.16(5) 7_446
Bi14 Te6 3.18(3) .
Bi14 Se6 3.18(3) 1_545
Bi14 Te6 3.18(3) 1_545
Bi14 Te4 3.39(3) 7_446
Bi5 Se11 2.9382(17) 1_566
Bi5 Te11 2.9382(17) 1_566
Bi5 Se11 2.9382(17) 1_556
Bi5 Te11 2.9382(17) 1_556
Bi5 Te5 2.997(2) .
Bi5 Te3 3.255(2) .
Bi5 Te2 3.3531(16) .
Bi5 Te2 3.3531(16) 1_545
Bi5 Cs3 4.605(7) 1_556
Bi6 Se7 2.53(3) 1_564
Bi6 Se7 2.53(3) 1_554
Bi6 Se8 2.958(2) 7_455
Bi6 Te8 2.958(2) 7_455
Bi6 Te7 3.0522(18) 1_564
Bi6 Te7 3.0522(18) 1_554
Bi6 Te9 3.1629(16) 1_565
Bi6 Te9 3.1630(16) .
Bi6 Te6 3.359(2) 7_455
Bi7 Se15 3.0087(17) 3_546
Bi7 Te15 3.0087(17) 3_546
Bi7 Se15 3.0087(17) 3_556
Bi7 Te15 3.0087(17) 3_556
Bi7 Bi9 3.2269(16) 3_554
Bi7 Te8 3.2622(18) 7_456
Bi7 Se8 3.2622(18) 7_456
Bi7 Te8 3.2622(18) 7_446
Bi7 Se8 3.2622(18) 7_446
Bi7 Te9 3.459(2) 1_556
Bi8 Te9 2.994(7) 7_454
Bi8 Se6 3.109(14) 1_554
Bi8 Te6 3.109(14) 1_554
Bi8 Se6 3.109(14) 1_564
Bi8 Te6 3.109(14) 1_564
Bi8 Te5 3.109(14) 1_564
Bi8 Te5 3.109(14) 1_554
Bi8 Te2 3.261(7) 1_554
Bi8 Se2 3.261(7) 1_554
Bi18 Te5 2.905(15) 1_564
Bi18 Te5 2.905(15) 1_554
Bi18 Te9 2.968(19) 7_454
Bi18 Te2 3.317(19) 1_554
Bi18 Te6 3.331(16) 1_554
Bi18 Te6 3.331(16) 1_564
Bi9 Se14 2.9780(18) 1_547
Bi9 Te14 2.9780(18) 1_547
Bi9 Se14 2.9780(18) 1_557
Bi9 Te14 2.9780(18) 1_557
Bi9 Bi7 3.2270(16) 3_446
Bi9 Te8 3.2847(18) 1_556
Bi9 Te8 3.2847(18) 1_546
Bi9 Te7 3.331(2) 7_447
Bi10 Se9 2.417(14) 7_445
Bi10 Se9 2.417(14) 7_455
Bi10 Se15 2.913(2) 5_455
Bi10 Te15 2.913(2) 5_455
Bi10 Se13 2.9388(17) 1_566
Bi10 Te13 2.9388(17) 1_566
Bi10 Se13 2.9388(17) 1_556
Bi10 Te13 2.9388(17) 1_556
Bi10 Te5 3.311(2) .
Bi10 Te9 3.3225(17) 7_445
Bi10 Te9 3.3225(17) 7_455
Bi10 Cs4 4.528(5) 7_446
Cs1 Se13 3.899(3) 7_445
Cs1 Te13 3.899(3) 7_445
Cs1 Te7 3.949(4) 1_554
Cs1 Se14 3.958(3) 7_454
Cs1 Te14 3.958(3) 7_454
Cs1 Se14 3.958(3) 7_444
Cs1 Te14 3.958(3) 7_444
Cs1 Se15 3.979(3) 3_556
Cs1 Te15 3.979(3) 3_556
Cs1 Se15 3.979(3) 3_546
Cs1 Te15 3.979(3) 3_546
Cs1 Se14 4.115(3) 3_556
Cs2 Cs4 2.1617(10) 1_565
Cs2 Cs4 2.1617(10) .
Cs2 Se13 3.208(13) 7_445
Cs2 Te13 3.208(13) 7_445
Cs2 Te4 3.589(11) 1_554
Cs2 Se11 3.591(11) 7_445
Cs2 Te11 3.591(11) 7_445
Cs2 Te10 4.206(11) .
Cs2 Te10 4.206(11) 1_545
Cs2 Se12 4.220(10) 7_455
Cs2 Te12 4.220(10) 7_455
Cs2 Se12 4.220(10) 7_445
Cs3 Cs3 2.1626(10) 7_445
Cs3 Cs3 2.1626(10) 7_455
Cs3 Te10 3.412(7) 7_455
Cs3 Se11 3.512(7) 7_445
Cs3 Te11 3.512(7) 7_445
Cs3 Se3 3.690(7) 1_554
Cs3 Te3 3.690(7) 1_554
Cs3 Se11 4.086(6) 1_565
Cs3 Te11 4.086(6) 1_565
Cs3 Te11 4.086(6) .
Cs3 Te10 4.147(6) 1_545
Cs4 Cs2 2.1617(10) 1_545
Cs4 Te10 3.489(6) 1_545
Cs4 Se12 3.686(5) 7_445
Cs4 Te12 3.686(5) 7_445
Cs4 Te5 3.750(6) 7_446
Cs4 Se13 3.969(5) 7_445
Cs4 Te13 3.969(5) 7_445
Cs4 Se13 3.969(5) 7_435
Cs4 Te13 3.969(5) 7_435
Cs4 Te4 4.114(5) 1_544
Cs4 Te4 4.114(5) 1_554
Te1 Bi1 3.138(2) 7_456
Te1 Bi1 3.1634(16) 1_565
Te1 Bi2 3.215(2) 1_556
Te1 Bi3 3.3339(16) 7_456
Te1 Bi3 3.3339(16) 7_446
Te2 Bi1 3.085(2) 7_456
Te2 Bi2 3.1692(16) 7_455
Te2 Bi2 3.1692(16) 7_465
Te2 Bi8 3.261(7) 1_556
Te2 Bi18 3.317(19) 1_556
Te2 Bi5 3.3531(16) 1_565
Te3 Bi1 3.0495(17) 7_446
Te3 Bi1 3.0495(17) 7_456
Te3 Bi3 3.144(2) 7_446
Te3 Cs3 3.690(7) 1_556
Te3 Cs3 4.178(6) 7_456
Te3 Cs3 4.178(6) 7_446
Te4 Bi2 3.0578(17) 1_546
Te4 Bi2 3.0578(17) 1_556
Te4 Bi3 3.145(2) 7_446
Te4 Bi4 3.348(5) 7_446
Te4 Bi14 3.39(3) 7_446
Te4 Cs2 3.589(11) 1_556
Te4 Cs4 4.114(5) 1_566
Te4 Cs4 4.114(5) 1_556
Te5 Bi18 2.905(15) 1_546
Te5 Bi18 2.905(15) 1_556
Te5 Bi8 3.109(14) 1_546
Te5 Bi8 3.109(14) 1_556
Te5 Cs4 3.750(6) 7_446
Te5 Cs2 4.262(9) 7_456
Te5 Cs2 4.262(9) 7_446
Te6 Bi2 3.030(2) 7_455
Te6 Bi8 3.109(14) 1_556
Te6 Bi8 3.109(14) 1_546
Te6 Bi14 3.18(3) 1_565
Te6 Bi18 3.331(16) 1_556
Te6 Bi18 3.331(16) 1_546
Te6 Bi6 3.359(2) 7_455
Te6 Bi4 3.384(14) 1_565
Te7 Se7 0.83(6) .
Te7 Bi14 2.93(3) 7_446
Te7 Bi4 3.010(7) 7_446
Te7 Bi6 3.0523(18) 1_546
Te7 Bi6 3.0523(18) 1_556
Te7 Bi9 3.331(2) 7_447
Te7 Cs1 3.949(4) 1_556
Se7 Bi6 2.53(3) 1_546
Se7 Bi6 2.53(3) 1_556
Se7 Bi14 3.16(5) 7_446
Te8 Bi6 2.958(2) 7_455
Te8 Bi7 3.2623(18) 7_456
Te8 Bi7 3.2623(18) 7_446
Te8 Bi9 3.2847(18) 1_554
Te8 Bi9 3.2847(18) 1_564
Te9 Se9 1.46(3) .
Te9 Bi18 2.968(19) 7_454
Te9 Bi8 2.994(7) 7_454
Te9 Bi6 3.1630(16) 1_545
Te9 Bi10 3.3225(17) 7_445
Te9 Bi10 3.3225(17) 7_455
Te9 Bi7 3.459(2) 1_554
Se9 Bi10 2.417(14) 7_445
Se9 Bi10 2.417(14) 7_455
Te10 Bi3 2.9294(19) 7_445
Te10 Bi3 2.9294(19) 7_455
Te10 Cs3 3.413(7) 7_455
Te10 Cs4 3.489(6) 1_565
Te10 Cs3 4.147(6) 1_565
Te10 Cs2 4.206(11) 1_565
Te11 Bi5 2.9383(17) 1_544
Te11 Bi5 2.9383(17) 1_554
Te11 Cs3 3.512(7) 7_445
Te11 Cs2 3.591(11) 7_445
Te11 Cs3 4.086(6) 1_545
Te11 Cs4 4.143(4) 7_435
Te11 Cs4 4.143(4) 7_445
Te12 Bi4 2.914(13) 1_565
Te12 Bi14 3.11(3) 1_565
Te12 Cs4 3.686(5) 7_445
Te12 Cs2 4.219(10) 7_455
Te12 Cs2 4.219(10) 7_445
Te12 Cs1 4.232(3) 7_445
Te12 Cs1 4.232(3) 7_455
Te13 Bi10 2.9388(17) 1_544
Te13 Bi10 2.9388(17) 1_554
Te13 Cs2 3.208(13) 7_445
Te13 Cs1 3.899(3) 7_445
Te13 Cs4 3.969(5) 7_445
Te13 Cs4 3.969(5) 7_435
Te14 Bi9 2.9780(18) 1_563
Te14 Bi9 2.9780(18) 1_553
Te14 Cs1 3.958(3) 7_454
Te14 Cs1 3.958(3) 7_444
Te14 Cs1 4.115(3) 3_444
Te14 Cs1 4.115(3) 3_454
Te15 Bi10 2.914(2) 5_455
Te15 Bi7 3.0086(17) 3_454
Te15 Bi7 3.0086(17) 3_444
Te15 Cs1 3.978(3) 3_444
Te15 Cs1 3.978(3) 3_454
